data_4343722
loop_
_publ_author_name
'Kessler, U.'
'van Wuellen, L.'
'Jansen, M.'

_publ_section_title
;
 Structure of the fluorosulfite anion: rotational disorder of (S O2 F)(-)
 in the alkali metal fluorosulfites and crystal structures of alpha- and
 beta-(Cs S O2 F)
;
_journal_name_full 'Inorganic Chemistry'
_journal_page_first 7040
_journal_page_last 7046
_journal_volume 40
_journal_year 2001
_chemical_formula_sum 'Cs F O2 S'
_chemical_name_systematic 'Cs (S O2 F)'
_space_group_IT_number 160
_symmetry_space_group_name_Hall 'R 3 -2"'
_symmetry_space_group_name_H-M 'R 3 m :H'
_cell_angle_alpha 90
_cell_angle_beta 90
_cell_angle_gamma 120
_cell_formula_units_Z 3
_cell_length_a 6.5922
_cell_length_b 6.5922
_cell_length_c 8.005
_cell_volume 301.268
_citation_journal_id_ASTM INOCAJ
_cod_data_source_file Kessler_INOCAJ_2001_1094.cif
_cod_data_source_block Cs1F1O2S1
_cod_original_cell_volume 301.2678
_cod_original_formula_sum 'Cs1 F1 O2 S1'
_cod_database_code 4343722

loop_
_symmetry_equiv_pos_as_xyz
x,y,z
-y,x-y,z
-x+y,-x,z
-y,-x,z
x,x-y,z
-x+y,y,z
x+2/3,y+1/3,z+1/3
-y+2/3,x-y+1/3,z+1/3
-x+y+2/3,-x+1/3,z+1/3
-y+2/3,-x+1/3,z+1/3
x+2/3,x-y+1/3,z+1/3
-x+y+2/3,y+1/3,z+1/3
x+1/3,y+2/3,z+2/3
-y+1/3,x-y+2/3,z+2/3
-x+y+1/3,-x+2/3,z+2/3
-y+1/3,-x+2/3,z+2/3
x+1/3,x-y+2/3,z+2/3
-x+y+1/3,y+2/3,z+2/3

loop_
_atom_site_label
_atom_site_type_symbol
_atom_site_fract_x
_atom_site_fract_y
_atom_site_fract_z
_atom_site_occupancy
_atom_site_U_iso_or_equiv
Cs1 Cs+1 0 0 0.0993 1 0.0
S1 S+4 0 0 0.614 1 0.0
F1 F-1 0.891 0.109 0.724 0.333 0.0
O1 O-2 0.254 0.127 0.695 0.667 0.0
